data_2312736
loop_
_publ_author_name
'Zhang, Yao'
'Wang, Yan Juan'
'Tang, Yuan Yuan'
'Chen, Xiao Gang'

_publ_section_title
;
 Crown ether inclusion compound 3,4-difluoroanilinium
 di(methanesulfonyl)amidate-18-crown-6 (1/1) clathrate.
;
_journal_coeditor_code DG3066
_journal_issue 1
_journal_name_full 'Acta crystallographica. Section C, Structural chemistry'
_journal_paper_doi 10.1107/S2053229624011872
_journal_volume 81
_journal_year 2025
_chemical_formula_iupac 'C6 H6 F2 N +, C2 H6 N O4 S2 -, C12 H24 O6'
_chemical_formula_moiety 'C6 H6 F2 N +, C2 H6 N O4 S2 -, C12 H24 O6'
_chemical_formula_sum 'C20 H36 F2 N2 O10 S2'
_chemical_formula_weight 566.63
_chemical_name_common
;
3,4-Difluoroanilinium--di(methanesulfonyl)amidate--18-crown-6 (1/1)
;
_chemical_name_systematic '3,4-Difluoroanilinium di(methanesulfonyl)amidate--1,4,7,10,13,16-hexaoxacyclooctadecane (1/1)'
_space_group_crystal_system monoclinic
_space_group_IT_number 14
_space_group_name_Hall '-P 2ybc'
_space_group_name_H-M_alt 'P 1 21/c 1'
_atom_sites_solution_hydrogens geom
_atom_sites_solution_primary dual
_audit_creation_method
;
Olex2 1.3
(compiled 2020.11.12 svn.r5f609507 for OlexSys, GUI svn.r6408)
;
_cell_angle_alpha 90
_cell_angle_beta 104.4828(14)
_cell_angle_gamma 90
_cell_formula_units_Z 4
_cell_length_a 10.57046(14)
_cell_length_b 15.7746(2)
_cell_length_c 15.8622(2)
_cell_measurement_reflns_used 16092
_cell_measurement_temperature 100.0(3)
_cell_measurement_theta_max 71.9860
_cell_measurement_theta_min 3.9710
_cell_volume 2560.89(6)
_computing_cell_refinement
;
CrysAlis PRO (Rigaku OD, 2024)
;
_computing_data_collection
;
CrysAlis PRO (Rigaku OD, 2024)
;
_computing_data_reduction
;
CrysAlis PRO (Rigaku OD, 2024)
;
_computing_molecular_graphics
;
OLEX2 (Dolomanov <i>et al.</i>, 2009)
;
_computing_publication_material
;
OLEX2 (Dolomanov <i>et al.</i>, 2009)
;
_computing_structure_refinement
;
SHELXL2018 (Sheldrick, 2015<i>b</i>)
;
_computing_structure_solution
;
SHELXT2018 (Sheldrick, 2015<i>a</i>)
;
_diffrn_ambient_temperature 100.0(3)
_diffrn_detector 'Hybrid Pixel Array Detector'
_diffrn_detector_area_resol_mean 10.0000
_diffrn_measured_fraction_theta_full 1.000
_diffrn_measured_fraction_theta_max 0.982
_diffrn_measurement_device 'four-circle diffractometer'
_diffrn_measurement_device_type 'Rigaku XtaLAB Synergy--DW diffractometer with a HyPix-Arc 150 detector'
_diffrn_measurement_method '\w scans'
_diffrn_radiation_monochromator mirror
_diffrn_radiation_probe x-ray
_diffrn_radiation_type 'Cu K\a'
_diffrn_radiation_wavelength 1.54184
_diffrn_reflns_av_R_equivalents 0.0320
_diffrn_reflns_av_unetI/netI 0.0259
_diffrn_reflns_limit_h_max 11
_diffrn_reflns_limit_h_min -13
_diffrn_reflns_limit_k_max 18
_diffrn_reflns_limit_k_min -19
_diffrn_reflns_limit_l_max 19
_diffrn_reflns_limit_l_min -18
_diffrn_reflns_number 26263
_diffrn_reflns_theta_full 67.684
_diffrn_reflns_theta_max 71.996
_diffrn_reflns_theta_min 4.017
_diffrn_source 'Rotating-anode X-ray tube'
_exptl_absorpt_coefficient_mu 2.522
_exptl_absorpt_correction_T_max 1.00000
_exptl_absorpt_correction_T_min 0.94576
_exptl_absorpt_correction_type multi-scan
_exptl_absorpt_process_details
;
(CrysAlis PRO; Rigaku OD, 2024)
;
_exptl_crystal_colour colourless
_exptl_crystal_density_diffrn 1.470
_exptl_crystal_description block
_exptl_crystal_F_000 1200
_exptl_crystal_size_max 0.08
_exptl_crystal_size_mid 0.07
_exptl_crystal_size_min 0.06
_refine_diff_density_max 0.451
_refine_diff_density_min -0.474
_refine_ls_extinction_coef 0.00024(7)
_refine_ls_extinction_expression Fc^*^=kFc[1+0.001xFc^2^\l^3^/sin(2\q)]^-1/4^
_refine_ls_extinction_method
;
SHELXL2018 (Sheldrick, 2015<i>b</i>)
;
_refine_ls_goodness_of_fit_ref 1.046
_refine_ls_hydrogen_treatment constr
_refine_ls_matrix_type full
_refine_ls_number_parameters 329
_refine_ls_number_reflns 4949
_refine_ls_number_restraints 0
_refine_ls_restrained_S_all 1.046
_refine_ls_R_factor_all 0.0399
_refine_ls_R_factor_gt 0.0324
_refine_ls_shift/su_max 0.001
_refine_ls_shift/su_mean 0.000
_refine_ls_structure_factor_coef Fsqd
_refine_ls_weighting_details 'w=1/[\s^2^(Fo^2^)+(0.0396P)^2^+1.1759P] where P=(Fo^2^+2Fc^2^)/3'
_refine_ls_weighting_scheme calc
_refine_ls_wR_factor_gt 0.0811
_refine_ls_wR_factor_ref 0.0846
_reflns_number_gt 4247
_reflns_number_total 4949
_reflns_threshold_expression 'I > 2\s(I)'
_cod_data_source_file dg3066sup1.cif
_cod_data_source_block zy_240926_1_100k_auto
_cod_original_cell_volume 2560.88(6)
_cod_database_code 2312736
_shelx_space_group_comment
;
The symmetry employed for this shelxl refinement is uniquely defined
by the following loop, which should always be used as a source of
symmetry information in preference to the above space-group names.
They are only intended as comments.
;
_shelx_estimated_absorpt_t_min 0.824
_shelx_estimated_absorpt_t_max 0.863

loop_
_space_group_symop_operation_xyz
'x, y, z'
'-x, y+1/2, -z+1/2'
'-x, -y, -z'
'x, -y-1/2, z-1/2'

loop_
_atom_site_type_symbol
_atom_site_label
_atom_site_fract_x
_atom_site_fract_y
_atom_site_fract_z
_atom_site_U_iso_or_equiv
_atom_site_adp_type
_atom_site_calc_flag
_atom_site_occupancy
_atom_site_disorder_assembly
_atom_site_disorder_group
S S1 1.08542(4) 0.28413(3) 0.37958(3) 0.02249(11) Uani d 1 . .
S S2 0.97326(4) 0.26013(3) 0.51800(3) 0.02096(11) Uani d 1 . .
F F1 0.51199(10) 0.10054(6) 0.35417(7) 0.0288(2) Uani d 1 . .
F F2 0.29242(9) 0.17972(6) 0.27360(6) 0.0277(2) Uani d 1 . .
O O1 0.32182(11) 0.43332(7) 0.10963(7) 0.0229(3) Uani d 1 . .
O O2 0.58978(11) 0.41135(7) 0.10633(8) 0.0263(3) Uani d 1 . .
O O3 0.79131(11) 0.44472(8) 0.25425(8) 0.0274(3) Uani d 1 . .
O O4 0.73244(11) 0.54713(8) 0.38392(8) 0.0259(3) Uani d 1 . .
O O5 0.46925(11) 0.55834(7) 0.39523(7) 0.0247(3) Uani d 1 . .
O O6 0.27131(11) 0.54464(8) 0.23393(8) 0.0259(3) Uani d 1 . .
O O7 1.11418(12) 0.35528(8) 0.33018(8) 0.0293(3) Uani d 1 . .
O O8 1.19734(13) 0.23491(9) 0.42415(9) 0.0403(4) Uani d 1 . .
O O9 0.93029(12) 0.17554(8) 0.48776(8) 0.0272(3) Uani d 1 . .
O O10 0.88568(12) 0.30743(9) 0.55696(8) 0.0326(3) Uani d 1 . .
N N1 0.52423(13) 0.44235(8) 0.27031(9) 0.0192(3) Uani d 1 . .
H H1C 0.461319 0.451336 0.220282 0.023 Uiso calc 1 . .
H H1D 0.603943 0.454620 0.261303 0.023 Uiso calc 1 . .
H H1E 0.509198 0.476322 0.313143 0.023 Uiso calc 1 . .
N N2 1.00317(13) 0.31909(9) 0.44361(9) 0.0218(3) Uani d 1 . .
C C1 0.36530(18) 0.41720(11) 0.03233(11) 0.0271(4) Uani d 1 . .
H H1A 0.386452 0.471272 0.007264 0.033 Uiso calc 1 . .
H H1B 0.295614 0.388345 -0.011684 0.033 Uiso calc 1 . .
C C2 0.48411(18) 0.36222(11) 0.05648(12) 0.0293(4) Uani d 1 . .
H H2A 0.467461 0.313087 0.091029 0.035 Uiso calc 1 . .
H H2B 0.506046 0.340649 0.003262 0.035 Uiso calc 1 . .
C C3 0.71222(18) 0.36847(12) 0.12258(13) 0.0328(4) Uani d 1 . .
H H3A 0.731332 0.351745 0.066887 0.039 Uiso calc 1 . .
H H3B 0.709781 0.316629 0.157320 0.039 Uiso calc 1 . .
C C4 0.81533(18) 0.42756(13) 0.17143(13) 0.0341(4) Uani d 1 . .
H H4A 0.902653 0.401462 0.179119 0.041 Uiso calc 1 . .
H H4B 0.813402 0.481006 0.138420 0.041 Uiso calc 1 . .
C C5 0.88434(16) 0.50245(12) 0.30531(13) 0.0331(4) Uani d 1 . .
H H5A 0.876221 0.558584 0.276532 0.040 Uiso calc 1 . .
H H5B 0.974082 0.481140 0.310625 0.040 Uiso calc 1 . .
C C6 0.85948(16) 0.51058(12) 0.39312(13) 0.0318(4) Uani d 1 . .
H H6A 0.863463 0.454107 0.420879 0.038 Uiso calc 1 . .
H H6B 0.926849 0.547190 0.430437 0.038 Uiso calc 1 . .
C C7 0.69666(18) 0.54961(12) 0.46455(11) 0.0305(4) Uani d 1 . .
H H7A 0.768173 0.574885 0.510153 0.037 Uiso calc 1 . .
H H7B 0.680525 0.491440 0.482836 0.037 Uiso calc 1 . .
C C8 0.57550(19) 0.60187(12) 0.45291(12) 0.0317(4) Uani d 1 . .
H H8A 0.555432 0.611015 0.509943 0.038 Uiso calc 1 . .
H H8B 0.588645 0.657881 0.428267 0.038 Uiso calc 1 . .
C C9 0.35467(17) 0.61023(11) 0.37138(12) 0.0273(4) Uani d 1 . .
H H9A 0.371993 0.660247 0.338265 0.033 Uiso calc 1 . .
H H9B 0.330740 0.630519 0.424397 0.033 Uiso calc 1 . .
C C10 0.24474(17) 0.55937(11) 0.31668(11) 0.0269(4) Uani d 1 . .
H H10A 0.236833 0.504678 0.345546 0.032 Uiso calc 1 . .
H H10B 0.161409 0.590616 0.309041 0.032 Uiso calc 1 . .
C C11 0.16911(16) 0.49877(11) 0.17603(12) 0.0266(4) Uani d 1 . .
H H11A 0.086447 0.531239 0.165171 0.032 Uiso calc 1 . .
H H11B 0.155649 0.443498 0.202035 0.032 Uiso calc 1 . .
C C12 0.20748(16) 0.48523(11) 0.09237(11) 0.0271(4) Uani d 1 . .
H H12A 0.135557 0.457089 0.049429 0.033 Uiso calc 1 . .
H H12B 0.225535 0.540395 0.067996 0.033 Uiso calc 1 . .
C C13 0.52137(15) 0.35315(10) 0.29647(10) 0.0182(3) Uani d 1 . .
C C14 0.63587(16) 0.31321(11) 0.33975(11) 0.0228(3) Uani d 1 . .
H H14 0.715431 0.344133 0.355477 0.027 Uiso calc 1 . .
C C15 0.63369(16) 0.22753(11) 0.36006(12) 0.0256(4) Uani d 1 . .
H H15 0.711454 0.199452 0.390045 0.031 Uiso calc 1 . .
C C16 0.51775(17) 0.18411(10) 0.33622(11) 0.0223(3) Uani d 1 . .
C C17 0.40358(15) 0.22492(10) 0.29512(10) 0.0204(3) Uani d 1 . .
C C18 0.40318(16) 0.30971(10) 0.27460(10) 0.0210(3) Uani d 1 . .
H H18 0.324460 0.337741 0.246310 0.025 Uiso calc 1 . .
C C19 0.9799(2) 0.21808(13) 0.30440(13) 0.0386(5) Uani d 1 . .
H H19A 0.903305 0.250644 0.273509 0.058 Uiso calc 1 . .
H H19B 0.951656 0.170727 0.335318 0.058 Uiso calc 1 . .
H H19C 1.025720 0.196027 0.262443 0.058 Uiso calc 1 . .
C C20 1.12006(16) 0.24739(11) 0.59910(11) 0.0241(4) Uani d 1 . .
H H20A 1.102755 0.215876 0.648274 0.036 Uiso calc 1 . .
H H20B 1.156054 0.303224 0.619071 0.036 Uiso calc 1 . .
H H20C 1.183023 0.216001 0.575068 0.036 Uiso calc 1 . .

loop_
_atom_site_aniso_label
_atom_site_aniso_U_11
_atom_site_aniso_U_22
_atom_site_aniso_U_33
_atom_site_aniso_U_12
_atom_site_aniso_U_13
_atom_site_aniso_U_23
S1 0.0245(2) 0.0200(2) 0.0237(2) 0.00381(16) 0.00752(16) 0.00348(16)
S2 0.0185(2) 0.0215(2) 0.0230(2) 0.00144(15) 0.00544(15) -0.00034(16)
F1 0.0340(6) 0.0179(5) 0.0359(6) 0.0003(4) 0.0115(4) 0.0055(4)
F2 0.0245(5) 0.0250(5) 0.0313(5) -0.0080(4) 0.0027(4) 0.0001(4)
O1 0.0245(6) 0.0224(6) 0.0207(6) -0.0003(5) 0.0037(5) 0.0026(5)
O2 0.0289(6) 0.0221(6) 0.0296(6) 0.0022(5) 0.0104(5) -0.0007(5)
O3 0.0208(6) 0.0274(7) 0.0357(7) -0.0018(5) 0.0103(5) 0.0038(5)
O4 0.0208(6) 0.0262(6) 0.0274(6) 0.0015(5) -0.0001(5) 0.0034(5)
O5 0.0259(6) 0.0219(6) 0.0263(6) -0.0011(5) 0.0066(5) -0.0035(5)
O6 0.0216(6) 0.0289(7) 0.0285(6) -0.0034(5) 0.0089(5) -0.0013(5)
O7 0.0326(7) 0.0258(7) 0.0303(7) -0.0034(5) 0.0097(5) 0.0058(5)
O8 0.0388(8) 0.0511(9) 0.0355(7) 0.0251(7) 0.0176(6) 0.0161(7)
O9 0.0289(6) 0.0240(6) 0.0289(6) -0.0068(5) 0.0073(5) -0.0006(5)
O10 0.0274(7) 0.0393(8) 0.0337(7) 0.0098(6) 0.0126(5) -0.0014(6)
N1 0.0192(7) 0.0171(7) 0.0206(7) 0.0002(5) 0.0038(5) -0.0006(5)
N2 0.0239(7) 0.0173(7) 0.0239(7) 0.0037(5) 0.0054(6) 0.0009(6)
C1 0.0353(10) 0.0260(9) 0.0194(8) -0.0097(8) 0.0054(7) -0.0005(7)
C2 0.0434(11) 0.0218(9) 0.0265(9) -0.0057(8) 0.0159(8) -0.0058(7)
C3 0.0371(10) 0.0311(10) 0.0354(10) 0.0122(8) 0.0191(8) 0.0034(8)
C4 0.0283(10) 0.0375(11) 0.0418(11) 0.0079(8) 0.0191(8) 0.0120(9)
C5 0.0161(8) 0.0218(9) 0.0606(13) -0.0011(7) 0.0085(8) 0.0039(9)
C6 0.0195(8) 0.0218(9) 0.0461(11) 0.0020(7) -0.0067(8) 0.0001(8)
C7 0.0338(10) 0.0291(10) 0.0239(9) -0.0079(8) -0.0016(7) 0.0012(7)
C8 0.0402(10) 0.0289(10) 0.0267(9) -0.0097(8) 0.0096(8) -0.0093(8)
C9 0.0336(10) 0.0210(9) 0.0317(9) 0.0057(7) 0.0164(8) 0.0014(7)
C10 0.0253(9) 0.0277(9) 0.0311(9) 0.0056(7) 0.0136(7) 0.0056(7)
C11 0.0169(8) 0.0222(9) 0.0387(10) 0.0002(7) 0.0035(7) 0.0029(7)
C12 0.0235(8) 0.0228(9) 0.0297(9) -0.0012(7) -0.0034(7) 0.0045(7)
C13 0.0212(8) 0.0165(8) 0.0175(8) -0.0001(6) 0.0063(6) 0.0000(6)
C14 0.0193(8) 0.0235(9) 0.0248(8) -0.0013(7) 0.0040(6) 0.0022(7)
C15 0.0216(8) 0.0247(9) 0.0300(9) 0.0042(7) 0.0056(7) 0.0074(7)
C16 0.0296(9) 0.0163(8) 0.0229(8) 0.0006(7) 0.0102(7) 0.0030(6)
C17 0.0199(8) 0.0217(8) 0.0197(8) -0.0047(6) 0.0052(6) -0.0027(6)
C18 0.0191(8) 0.0213(8) 0.0218(8) 0.0018(6) 0.0036(6) 0.0016(7)
C19 0.0565(13) 0.0329(11) 0.0301(10) -0.0170(10) 0.0176(9) -0.0088(8)
C20 0.0246(9) 0.0249(9) 0.0217(8) 0.0015(7) 0.0036(7) 0.0015(7)

loop_
_atom_type_symbol
_atom_type_description
_atom_type_scat_dispersion_real
_atom_type_scat_dispersion_imag
_atom_type_scat_source
C C 0.0181 0.0091 'International Tables Vol C Tables 4.2.6.8 and 6.1.1.4'
H H 0.0000 0.0000 'International Tables Vol C Tables 4.2.6.8 and 6.1.1.4'
F F 0.0727 0.0534 'International Tables Vol C Tables 4.2.6.8 and 6.1.1.4'
N N 0.0311 0.0180 'International Tables Vol C Tables 4.2.6.8 and 6.1.1.4'
O O 0.0492 0.0322 'International Tables Vol C Tables 4.2.6.8 and 6.1.1.4'
S S 0.3331 0.5567 'International Tables Vol C Tables 4.2.6.8 and 6.1.1.4'

loop_
_geom_angle_atom_site_label_1
_geom_angle_atom_site_label_2
_geom_angle_atom_site_label_3
_geom_angle_site_symmetry_1
_geom_angle_site_symmetry_3
_geom_angle
_geom_angle_publ_flag
O7 S1 N2 . . 107.44(7) ?
O7 S1 C19 . . 106.06(9) ?
O8 S1 O7 . . 115.20(8) ?
O8 S1 N2 . . 112.67(8) ?
O8 S1 C19 . . 108.48(10) ?
N2 S1 C19 . . 106.44(9) ?
O9 S2 N2 . . 113.27(7) ?
O9 S2 C20 . . 106.38(8) ?
O10 S2 O9 . . 115.82(8) ?
O10 S2 N2 . . 106.41(8) ?
O10 S2 C20 . . 106.77(8) ?
N2 S2 C20 . . 107.78(8) ?
C12 O1 C1 . . 111.97(12) ?
C2 O2 C3 . . 113.10(14) ?
C4 O3 C5 . . 112.73(13) ?
C7 O4 C6 . . 111.85(13) ?
C9 O5 C8 . . 111.75(13) ?
C11 O6 C10 . . 112.50(12) ?
H1C N1 H1D . . 109.5 ?
H1C N1 H1E . . 109.5 ?
H1D N1 H1E . . 109.5 ?
C13 N1 H1C . . 109.5 ?
C13 N1 H1D . . 109.5 ?
C13 N1 H1E . . 109.5 ?
S1 N2 S2 . . 120.73(9) ?
O1 C1 H1A . . 110.1 ?
O1 C1 H1B . . 110.1 ?
O1 C1 C2 . . 108.17(13) ?
H1A C1 H1B . . 108.4 ?
C2 C1 H1A . . 110.1 ?
C2 C1 H1B . . 110.1 ?
O2 C2 C1 . . 108.55(14) ?
O2 C2 H2A . . 110.0 ?
O2 C2 H2B . . 110.0 ?
C1 C2 H2A . . 110.0 ?
C1 C2 H2B . . 110.0 ?
H2A C2 H2B . . 108.4 ?
O2 C3 H3A . . 110.1 ?
O2 C3 H3B . . 110.1 ?
O2 C3 C4 . . 108.01(15) ?
H3A C3 H3B . . 108.4 ?
C4 C3 H3A . . 110.1 ?
C4 C3 H3B . . 110.1 ?
O3 C4 C3 . . 108.75(14) ?
O3 C4 H4A . . 109.9 ?
O3 C4 H4B . . 109.9 ?
C3 C4 H4A . . 109.9 ?
C3 C4 H4B . . 109.9 ?
H4A C4 H4B . . 108.3 ?
O3 C5 H5A . . 109.9 ?
O3 C5 H5B . . 109.9 ?
O3 C5 C6 . . 109.11(14) ?
H5A C5 H5B . . 108.3 ?
C6 C5 H5A . . 109.9 ?
C6 C5 H5B . . 109.9 ?
O4 C6 C5 . . 108.64(14) ?
O4 C6 H6A . . 110.0 ?
O4 C6 H6B . . 110.0 ?
C5 C6 H6A . . 110.0 ?
C5 C6 H6B . . 110.0 ?
H6A C6 H6B . . 108.3 ?
O4 C7 H7A . . 110.0 ?
O4 C7 H7B . . 110.0 ?
O4 C7 C8 . . 108.45(14) ?
H7A C7 H7B . . 108.4 ?
C8 C7 H7A . . 110.0 ?
C8 C7 H7B . . 110.0 ?
O5 C8 C7 . . 108.95(14) ?
O5 C8 H8A . . 109.9 ?
O5 C8 H8B . . 109.9 ?
C7 C8 H8A . . 109.9 ?
C7 C8 H8B . . 109.9 ?
H8A C8 H8B . . 108.3 ?
O5 C9 H9A . . 109.8 ?
O5 C9 H9B . . 109.8 ?
O5 C9 C10 . . 109.23(14) ?
H9A C9 H9B . . 108.3 ?
C10 C9 H9A . . 109.8 ?
C10 C9 H9B . . 109.8 ?
O6 C10 C9 . . 108.49(13) ?
O6 C10 H10A . . 110.0 ?
O6 C10 H10B . . 110.0 ?
C9 C10 H10A . . 110.0 ?
C9 C10 H10B . . 110.0 ?
H10A C10 H10B . . 108.4 ?
O6 C11 H11A . . 110.0 ?
O6 C11 H11B . . 110.0 ?
O6 C11 C12 . . 108.27(13) ?
H11A C11 H11B . . 108.4 ?
C12 C11 H11A . . 110.0 ?
C12 C11 H11B . . 110.0 ?
O1 C12 C11 . . 108.41(13) ?
O1 C12 H12A . . 110.0 ?
O1 C12 H12B . . 110.0 ?
C11 C12 H12A . . 110.0 ?
C11 C12 H12B . . 110.0 ?
H12A C12 H12B . . 108.4 ?
C14 C13 N1 . . 119.90(14) ?
C14 C13 C18 . . 121.25(15) ?
C18 C13 N1 . . 118.82(14) ?
C13 C14 H14 . . 120.2 ?
C13 C14 C15 . . 119.60(15) ?
C15 C14 H14 . . 120.2 ?
C14 C15 H15 . . 120.4 ?
C16 C15 C14 . . 119.12(16) ?
C16 C15 H15 . . 120.4 ?
F1 C16 C15 . . 120.83(15) ?
F1 C16 C17 . . 118.30(15) ?
C15 C16 C17 . . 120.86(15) ?
F2 C17 C16 . . 118.59(15) ?
F2 C17 C18 . . 120.33(15) ?
C18 C17 C16 . . 121.06(15) ?
C13 C18 H18 . . 121.0 ?
C17 C18 C13 . . 118.07(15) ?
C17 C18 H18 . . 121.0 ?
S1 C19 H19A . . 109.5 ?
S1 C19 H19B . . 109.5 ?
S1 C19 H19C . . 109.5 ?
H19A C19 H19B . . 109.5 ?
H19A C19 H19C . . 109.5 ?
H19B C19 H19C . . 109.5 ?
S2 C20 H20A . . 109.5 ?
S2 C20 H20B . . 109.5 ?
S2 C20 H20C . . 109.5 ?
H20A C20 H20B . . 109.5 ?
H20A C20 H20C . . 109.5 ?
H20B C20 H20C . . 109.5 ?

loop_
_geom_bond_atom_site_label_1
_geom_bond_atom_site_label_2
_geom_bond_site_symmetry_2
_geom_bond_distance
_geom_bond_publ_flag
S1 O7 . 1.4442(12) ?
S1 O8 . 1.4436(13) ?
S1 N2 . 1.5916(14) ?
S1 C19 . 1.7571(19) ?
S2 O9 . 1.4519(12) ?
S2 O10 . 1.4429(12) ?
S2 N2 . 1.5949(14) ?
S2 C20 . 1.7620(17) ?
F1 C16 . 1.3532(19) ?
F2 C17 . 1.3435(18) ?
O1 C1 . 1.436(2) ?
O1 C12 . 1.428(2) ?
O2 C2 . 1.425(2) ?
O2 C3 . 1.426(2) ?
O3 C4 . 1.425(2) ?
O3 C5 . 1.433(2) ?
O4 C6 . 1.435(2) ?
O4 C7 . 1.422(2) ?
O5 C8 . 1.434(2) ?
O5 C9 . 1.432(2) ?
O6 C10 . 1.428(2) ?
O6 C11 . 1.428(2) ?
N1 H1C . 0.9100 ?
N1 H1D . 0.9100 ?
N1 H1E . 0.9100 ?
N1 C13 . 1.469(2) ?
C1 H1A . 0.9900 ?
C1 H1B . 0.9900 ?
C1 C2 . 1.495(3) ?
C2 H2A . 0.9900 ?
C2 H2B . 0.9900 ?
C3 H3A . 0.9900 ?
C3 H3B . 0.9900 ?
C3 C4 . 1.495(3) ?
C4 H4A . 0.9900 ?
C4 H4B . 0.9900 ?
C5 H5A . 0.9900 ?
C5 H5B . 0.9900 ?
C5 C6 . 1.486(3) ?
C6 H6A . 0.9900 ?
C6 H6B . 0.9900 ?
C7 H7A . 0.9900 ?
C7 H7B . 0.9900 ?
C7 C8 . 1.495(3) ?
C8 H8A . 0.9900 ?
C8 H8B . 0.9900 ?
C9 H9A . 0.9900 ?
C9 H9B . 0.9900 ?
C9 C10 . 1.497(3) ?
C10 H10A . 0.9900 ?
C10 H10B . 0.9900 ?
C11 H11A . 0.9900 ?
C11 H11B . 0.9900 ?
C11 C12 . 1.497(2) ?
C12 H12A . 0.9900 ?
C12 H12B . 0.9900 ?
C13 C14 . 1.385(2) ?
C13 C18 . 1.391(2) ?
C14 H14 . 0.9500 ?
C14 C15 . 1.391(2) ?
C15 H15 . 0.9500 ?
C15 C16 . 1.372(2) ?
C16 C17 . 1.379(2) ?
C17 C18 . 1.376(2) ?
C18 H18 . 0.9500 ?
C19 H19A . 0.9800 ?
C19 H19B . 0.9800 ?
C19 H19C . 0.9800 ?
C20 H20A . 0.9800 ?
C20 H20B . 0.9800 ?
C20 H20C . 0.9800 ?

loop_
_geom_hbond_atom_site_label_D
_geom_hbond_atom_site_label_H
_geom_hbond_atom_site_label_A
_geom_hbond_site_symmetry_A
_geom_hbond_distance_DH
_geom_hbond_distance_HA
_geom_hbond_distance_DA
_geom_hbond_angle_DHA
_geom_hbond_publ_flag
N1 H1C O1 . 0.91 2.01 2.8925(17) 162.9 yes
N1 H1D O3 . 0.91 2.02 2.8976(17) 162.3 yes
N1 H1E O5 . 0.91 1.96 2.8614(17) 173.8 yes

loop_
_geom_torsion_atom_site_label_1
_geom_torsion_atom_site_label_2
_geom_torsion_atom_site_label_3
_geom_torsion_atom_site_label_4
_geom_torsion_site_symmetry_1
_geom_torsion_site_symmetry_2
_geom_torsion_site_symmetry_3
_geom_torsion_site_symmetry_4
_geom_torsion
_geom_torsion_publ_flag
F1 C16 C17 F2 . . . . -1.0(2) ?
F1 C16 C17 C18 . . . . -179.56(14) ?
F2 C17 C18 C13 . . . . -178.51(14) ?
O1 C1 C2 O2 . . . . -70.86(16) ?
O2 C3 C4 O3 . . . . 64.63(18) ?
O3 C5 C6 O4 . . . . -63.52(18) ?
O4 C7 C8 O5 . . . . 67.19(18) ?
O5 C9 C10 O6 . . . . -70.26(17) ?
O6 C11 C12 O1 . . . . 63.66(17) ?
O7 S1 N2 S2 . . . . -170.63(9) ?
O8 S1 N2 S2 . . . . -42.68(13) ?
O9 S2 N2 S1 . . . . -45.30(12) ?
O10 S2 N2 S1 . . . . -173.68(9) ?
N1 C13 C14 C15 . . . . -176.46(15) ?
N1 C13 C18 C17 . . . . 176.29(14) ?
C1 O1 C12 C11 . . . . 179.99(13) ?
C2 O2 C3 C4 . . . . 177.42(14) ?
C3 O2 C2 C1 . . . . -171.83(14) ?
C4 O3 C5 C6 . . . . -174.88(14) ?
C5 O3 C4 C3 . . . . -178.86(14) ?
C6 O4 C7 C8 . . . . 170.06(14) ?
C7 O4 C6 C5 . . . . 174.53(14) ?
C8 O5 C9 C10 . . . . -175.86(13) ?
C9 O5 C8 C7 . . . . -171.63(14) ?
C10 O6 C11 C12 . . . . -178.88(13) ?
C11 O6 C10 C9 . . . . -178.03(13) ?
C12 O1 C1 C2 . . . . -179.59(13) ?
C13 C14 C15 C16 . . . . 0.4(3) ?
C14 C13 C18 C17 . . . . -1.7(2) ?
C14 C15 C16 F1 . . . . 179.42(15) ?
C14 C15 C16 C17 . . . . -2.1(3) ?
C15 C16 C17 F2 . . . . -179.56(15) ?
C15 C16 C17 C18 . . . . 1.9(2) ?
C16 C17 C18 C13 . . . . 0.0(2) ?
C18 C13 C14 C15 . . . . 1.5(2) ?
C19 S1 N2 S2 . . . . 76.10(12) ?
C20 S2 N2 S1 . . . . 72.11(11) ?

_cod_database_fobs_code 2312736
